data_7039639
loop_
_publ_author_name
'Yoshimoto, Koji'
'Yatabe, Takeshi'
'Matsumoto, Takahiro'
'Tran, Viet-Ha'
'Robertson, Andrew'
'Nakai, Hidetaka'
'Asazawa, Koichiro'
'Tanaka, Hirohisa'
'Ogo, Seiji'

_publ_section_title
;
 Inorganic clusters with a [Fe2MoOS3] core-a functional model for
 acetylene reduction by nitrogenases.
;
_journal_issue 37
_journal_name_full 'Dalton transactions (Cambridge, England : 2003)'
_journal_page_first 14620
_journal_page_last 14627
_journal_paper_doi 10.1039/c6dt01655c
_journal_volume 45
_journal_year 2016
_chemical_formula_moiety 'C49 H42 Cl6 Fe2 Mo O P2 S3'
_chemical_formula_sum 'C49 H42 Cl6 Fe2 Mo O P2 S3'
_chemical_formula_weight 1225.35
_chemical_name_common '[Fe2MoSO3] cluster 1'
_chemical_name_systematic '[Fe2MoSO3] cluster 1'
_space_group_crystal_system triclinic
_space_group_IT_number 2
_space_group_name_Hall '-P 1'
_space_group_name_H-M_alt 'P -1'
_symmetry_space_group_name_Hall '-P 1'
_symmetry_space_group_name_H-M 'P -1'
_atom_sites_solution_hydrogens geom
_atom_sites_solution_primary direct
_atom_sites_solution_secondary difmap
_audit_update_record
;
2015-10-01 deposited with the CCDC.
2016-06-13 downloaded from the CCDC.
;
_cell_angle_alpha 72.640(5)
_cell_angle_beta 82.078(7)
_cell_angle_gamma 79.764(6)
_cell_formula_units_Z 2
_cell_length_a 11.0488(9)
_cell_length_b 11.3558(8)
_cell_length_c 21.8846(15)
_cell_measurement_reflns_used 6301
_cell_measurement_temperature 93
_cell_measurement_theta_max 27.50
_cell_measurement_theta_min 3.00
_cell_volume 2568.5(3)
_computing_cell_refinement 'CrystalClear-SM Expert 2.1 b29'
_computing_data_collection 'CrystalClear-SM Expert 2.1 b29 (Rigaku, 2013)'
_computing_data_reduction 'CrystalClear-SM Expert 2.1 b29'
_computing_molecular_graphics 'CrystalStructure 4.1'
_computing_publication_material 'CrystalStructure 4.1 (Rigaku, 2014)'
_computing_structure_refinement 'SHELXL2013 (Sheldrick, 2008)'
_computing_structure_solution 'SIR2011 (Burla, et al., 2012)'
_diffrn_ambient_temperature 93
_diffrn_detector_area_resol_mean 5.814
_diffrn_measured_fraction_theta_full 0.998
_diffrn_measured_fraction_theta_max 0.997
_diffrn_measurement_device_type 'Rigaku XtaLAB P200'
_diffrn_measurement_method \w
_diffrn_radiation_type 'Mo K\a'
_diffrn_radiation_wavelength 0.71075
_diffrn_reflns_av_R_equivalents 0.0303
_diffrn_reflns_Laue_measured_fraction_full 0.998
_diffrn_reflns_Laue_measured_fraction_max 0.997
_diffrn_reflns_limit_h_max 14
_diffrn_reflns_limit_h_min -14
_diffrn_reflns_limit_k_max 14
_diffrn_reflns_limit_k_min -14
_diffrn_reflns_limit_l_max 28
_diffrn_reflns_limit_l_min -28
_diffrn_reflns_number 85274
_diffrn_reflns_point_group_measured_fraction_full 0.998
_diffrn_reflns_point_group_measured_fraction_max 0.997
_diffrn_reflns_theta_full 25.242
_diffrn_reflns_theta_max 27.492
_diffrn_reflns_theta_min 3.139
_diffrn_standards_number 0
_exptl_absorpt_coefficient_mu 1.329
_exptl_absorpt_correction_T_max 0.767
_exptl_absorpt_correction_T_min 0.715
_exptl_absorpt_correction_type numerical
_exptl_absorpt_process_details 'NUMABS (Rigaku, 1999)'
_exptl_crystal_colour orange
_exptl_crystal_density_diffrn 1.584
_exptl_crystal_density_method 'not measured'
_exptl_crystal_description block
_exptl_crystal_F_000 1236.00
_exptl_crystal_size_max 0.200
_exptl_crystal_size_mid 0.200
_exptl_crystal_size_min 0.200
_refine_diff_density_max 2.86
_refine_diff_density_min -1.75
_refine_ls_extinction_method none
_refine_ls_goodness_of_fit_ref 1.033
_refine_ls_hydrogen_treatment constr
_refine_ls_number_parameters 577
_refine_ls_number_reflns 11765
_refine_ls_number_restraints 0
_refine_ls_R_factor_all 0.0735
_refine_ls_R_factor_gt 0.0642
_refine_ls_shift/su_max 0.001
_refine_ls_structure_factor_coef Fsqd
_refine_ls_weighting_details 'w = 1/[\s^2^(Fo^2^)+(0.1128P)^2^+11.9318P] where P=(Fo^2^+2Fc^2^)/3'
_refine_ls_weighting_scheme calc
_refine_ls_wR_factor_gt 0.1929
_refine_ls_wR_factor_ref 0.2006
_reflns_number_gt 10007
_reflns_number_total 11765
_reflns_threshold_expression F^2^>2.0\s(F^2^)
_cod_data_source_file c6dt01655c2.cif
_cod_data_source_block MoOS3FeCl2_20150420_3
_cod_depositor_comments 'Adding full bibliography for 7039639.cif.'
_cod_database_code 7039639
_shelxl_res_file
;
TITL MoOS3FeCl2_20150420_3
CELL  0.71075 11.04880 11.35580 21.88460 72.64000 82.07800 79.76400
ZERR  2 0.00090 0.00080 0.00150 0.00500 0.00700 0.00600
LATT 1
SFAC C H CL FE MO O P S
UNIT 98 84 12 4 2 2 4 6
L.S. 20
FMAP 2
PLAN -25
WPDB -2
HTAB
BOND $H
CONF
LIST 4
TEMP -180.0
ACTA
SIZE 0.200 0.200 0.200
WGHT    0.112800   11.931800
FVAR       0.15236
MO1   5    0.196585    0.695309    0.258383    11.00000    0.02512    0.04051 =
         0.02679   -0.01128   -0.00097   -0.00909
FE1   4    0.295277    0.883321    0.157363    11.00000    0.03198    0.04000 =
         0.03278   -0.01149   -0.00160   -0.00488
FE2   4    0.440953    0.575772    0.266010    11.00000    0.02305    0.03745 =
         0.02493   -0.01169   -0.00549   -0.00390
CL1   3    0.256860    1.084649    0.152658    11.00000    0.04090    0.03859 =
         0.04516   -0.01151   -0.00457    0.00039
CL2   3    0.426805    0.846690    0.076846    11.00000    0.04019    0.04643 =
         0.03843   -0.01622    0.00213   -0.00595
CL3   3    0.582548    0.549831    0.187704    11.00000    0.04030    0.07422 =
         0.04535   -0.01988   -0.00011    0.00769
CL4   3    0.519753    0.490732    0.359245    11.00000    0.05869    0.03714 =
         0.04299   -0.00329   -0.02469   -0.00390
CL5   3   -0.277898    0.726795    0.351193    11.00000    0.07011    0.03704 =
         0.06682   -0.02002   -0.00004    0.00036
CL6   3   -0.130614    0.480228    0.378281    11.00000    0.10543    0.05246 =
         0.12236   -0.02407   -0.04295    0.02049
S1    8    0.117799    0.794792    0.164329    11.00000    0.03312    0.04723 =
         0.03396   -0.01050   -0.01140   -0.00371
S2    8    0.368430    0.782647    0.258384    11.00000    0.03051    0.03300 =
         0.03112   -0.01039   -0.00899   -0.00887
S3    8    0.268247    0.493883    0.263197    11.00000    0.04034    0.03703 =
         0.03580   -0.00981   -0.01290   -0.01361
P1    7   -0.239324    1.038754    0.429633    11.00000    0.01700    0.02148 =
         0.02296   -0.00954   -0.00162   -0.00188
P2    7   -0.137341    1.273928    0.063496    11.00000    0.02455    0.04126 =
         0.02705   -0.01518    0.00007   -0.01019
O1    6    0.083677    0.705692    0.327563    11.00000    0.05840    0.07754 =
         0.06832   -0.06146   -0.03593    0.03525
C1    1   -0.216885    0.879101    0.477537    11.00000    0.02203    0.02246 =
         0.02780   -0.00825   -0.00466   -0.00241
C2    1   -0.303451    0.839221    0.529157    11.00000    0.02496    0.03173 =
         0.03035   -0.00717   -0.00315   -0.00209
AFIX  43
H1    2   -0.371988    0.896295    0.538902    11.00000   -1.20000
AFIX   0
C3    1   -0.288945    0.715885    0.566156    11.00000    0.03912    0.03527 =
         0.03282   -0.00067   -0.00751   -0.01187
AFIX  43
H2    2   -0.348626    0.687872    0.600754    11.00000   -1.20000
AFIX   0
C4    1   -0.188287    0.634082    0.552830    11.00000    0.05771    0.02403 =
         0.04410   -0.00137   -0.01719   -0.00389
AFIX  43
H3    2   -0.178353    0.549779    0.578473    11.00000   -1.20000
AFIX   0
C5    1   -0.102373    0.673465    0.502835    11.00000    0.04769    0.02610 =
         0.05316   -0.01150   -0.00758    0.00870
AFIX  43
H4    2   -0.033085    0.616136    0.494159    11.00000   -1.20000
AFIX   0
C6    1   -0.115155    0.796620    0.464447    11.00000    0.03215    0.02691 =
         0.04015   -0.01217    0.00229   -0.00032
AFIX  43
H5    2   -0.055082    0.823572    0.429864    11.00000   -1.20000
AFIX   0
C7    1   -0.279457    1.134863    0.483385    11.00000    0.02490    0.02456 =
         0.02381   -0.01067   -0.00029   -0.00597
C8    1   -0.207000    1.113261    0.534255    11.00000    0.02974    0.03714 =
         0.02667   -0.01108   -0.00353   -0.00285
AFIX  43
H6    2   -0.140881    1.046063    0.541332    11.00000   -1.20000
AFIX   0
C9    1   -0.232279    1.190575    0.574320    11.00000    0.05006    0.04153 =
         0.02299   -0.01251   -0.00368   -0.01205
AFIX  43
H7    2   -0.183162    1.176556    0.608881    11.00000   -1.20000
AFIX   0
C10   1   -0.328388    1.287587    0.564115    11.00000    0.07376    0.03138 =
         0.02489   -0.01445    0.00056   -0.00616
AFIX  43
H8    2   -0.344945    1.341088    0.591293    11.00000   -1.20000
AFIX   0
C11   1   -0.401001    1.307206    0.514187    11.00000    0.06517    0.02793 =
         0.03214   -0.01284   -0.00329    0.00892
AFIX  43
H9    2   -0.468356    1.373181    0.508071    11.00000   -1.20000
AFIX   0
C12   1   -0.376949    1.232155    0.473051    11.00000    0.03891    0.02822 =
         0.02917   -0.01216   -0.00568    0.00265
AFIX  43
H10   2   -0.426190    1.246969    0.438456    11.00000   -1.20000
AFIX   0
C13   1   -0.358167    1.065105    0.376627    11.00000    0.01640    0.02586 =
         0.02598   -0.01320   -0.00055   -0.00123
C14   1   -0.435602    0.978085    0.382428    11.00000    0.02184    0.03355 =
         0.03175   -0.01807    0.00320   -0.00705
AFIX  43
H15   2   -0.428762    0.902556    0.416238    11.00000   -1.20000
AFIX   0
C15   1   -0.523158    1.001137    0.338895    11.00000    0.02193    0.05231 =
         0.04128   -0.02721    0.00140   -0.01146
AFIX  43
H14   2   -0.575938    0.941325    0.342638    11.00000   -1.20000
AFIX   0
C16   1   -0.533184    1.112323    0.289753    11.00000    0.01840    0.06407 =
         0.03537   -0.02712   -0.00519    0.00271
AFIX  43
H13   2   -0.592238    1.127590    0.259565    11.00000   -1.20000
AFIX   0
C17   1   -0.458772    1.200000    0.284455    11.00000    0.02665    0.04475 =
         0.03308   -0.01305   -0.00735    0.00360
AFIX  43
H12   2   -0.467530    1.276308    0.251233    11.00000   -1.20000
AFIX   0
C18   1   -0.370317    1.177363    0.327724    11.00000    0.02741    0.02935 =
         0.03249   -0.01231   -0.00770   -0.00137
AFIX  43
H11   2   -0.318451    1.237957    0.324021    11.00000   -1.20000
AFIX   0
C19   1   -0.100618    1.076823    0.379921    11.00000    0.01533    0.02799 =
         0.02634   -0.00453   -0.00191   -0.00230
C20   1   -0.032417    1.160473    0.389722    11.00000    0.02872    0.03552 =
         0.02544   -0.00411   -0.00722   -0.01003
AFIX  43
H16   2   -0.058327    1.198347    0.423542    11.00000   -1.20000
AFIX   0
C21   1    0.073393    1.188007    0.349818    11.00000    0.03034    0.05840 =
         0.03521    0.00160   -0.00995   -0.02227
AFIX  43
H17   2    0.120311    1.245421    0.355903    11.00000   -1.20000
AFIX   0
C22   1    0.110877    1.131276    0.300711    11.00000    0.01768    0.06845 =
         0.03347   -0.00052    0.00037   -0.00826
AFIX  43
H18   2    0.184234    1.149701    0.273811    11.00000   -1.20000
AFIX   0
C23   1    0.043142    1.048331    0.290299    11.00000    0.02471    0.05650 =
         0.03137   -0.01170    0.00243    0.00344
AFIX  43
H19   2    0.069609    1.010303    0.256576    11.00000   -1.20000
AFIX   0
C24   1   -0.064542    1.021514    0.330109    11.00000    0.02407    0.03960 =
         0.03435   -0.01408    0.00109   -0.00462
AFIX  43
H20   2   -0.112812    0.965978    0.323267    11.00000   -1.20000
AFIX   0
C25   1   -0.218861    1.147976    0.109023    11.00000    0.04012    0.04901 =
         0.03602   -0.02271    0.00947   -0.02290
C26   1   -0.161667    1.057305    0.159809    11.00000    0.07732    0.07028 =
         0.03275   -0.01057   -0.00309   -0.04248
AFIX  43
H30   2   -0.080617    1.061569    0.168089    11.00000   -1.20000
AFIX   0
C27   1   -0.224623    0.961219    0.197885    11.00000    0.11350    0.06764 =
         0.03466   -0.01545    0.01432   -0.05256
AFIX  43
H29   2   -0.186792    0.899279    0.232286    11.00000   -1.20000
AFIX   0
C28   1   -0.343302    0.956530    0.185212    11.00000    0.08445    0.06075 =
         0.07063   -0.04221    0.05160   -0.04456
AFIX  43
H28   2   -0.386513    0.891211    0.211332    11.00000   -1.20000
AFIX   0
C29   1   -0.398118    1.043830    0.136133    11.00000    0.03345    0.06139 =
         0.13133   -0.06586    0.03889   -0.02303
AFIX  43
H27   2   -0.479495    1.038979    0.128600    11.00000   -1.20000
AFIX   0
C30   1   -0.337118    1.141347    0.096166    11.00000    0.02681    0.04921 =
         0.07656   -0.04244    0.01438   -0.01034
AFIX  43
H26   2   -0.375469    1.201257    0.061264    11.00000   -1.20000
AFIX   0
C31   1   -0.009634    1.225710    0.012431    11.00000    0.02462    0.03807 =
         0.03366   -0.01959   -0.00369   -0.00315
C32   1    0.058210    1.107827    0.030649    11.00000    0.07084    0.04103 =
         0.03590   -0.00899   -0.01282    0.00891
AFIX  43
H31   2    0.031141    1.046946    0.067922    11.00000   -1.20000
AFIX   0
C33   1    0.165243    1.079902   -0.005844    11.00000    0.06865    0.06938 =
         0.05660   -0.03575   -0.02174    0.03760
AFIX  43
H32   2    0.211651    0.999006    0.006507    11.00000   -1.20000
AFIX   0
C34   1    0.205978    1.166023   -0.059359    11.00000    0.03692    0.08537 =
         0.04788   -0.04313   -0.00949    0.01773
AFIX  43
H33   2    0.281816    1.145983   -0.082900    11.00000   -1.20000
AFIX   0
C35   1    0.136992    1.282465   -0.079375    11.00000    0.03930    0.06213 =
         0.04351   -0.03199    0.00796   -0.00774
AFIX  43
H34   2    0.163333    1.341493   -0.117642    11.00000   -1.20000
AFIX   0
C36   1    0.028787    1.312569   -0.043104    11.00000    0.02875    0.04025 =
         0.03737   -0.01529    0.00369   -0.00083
AFIX  43
H35   2   -0.018831    1.392647   -0.056365    11.00000   -1.20000
AFIX   0
C37   1   -0.239110    1.396144    0.014654    11.00000    0.01762    0.05023 =
         0.03099   -0.02224    0.00138   -0.00658
C38   1   -0.278571    1.375124   -0.039346    11.00000    0.02722    0.06039 =
         0.03339   -0.02520   -0.00416   -0.00429
AFIX  43
H36   2   -0.251824    1.298028   -0.049150    11.00000   -1.20000
AFIX   0
C39   1   -0.355826    1.467065   -0.077449    11.00000    0.02433    0.08303 =
         0.03259   -0.02797   -0.00287    0.00125
AFIX  43
H37   2   -0.384630    1.452821   -0.113212    11.00000   -1.20000
AFIX   0
C40   1   -0.392319    1.580869   -0.064184    11.00000    0.02447    0.07518 =
         0.04017   -0.01658   -0.00225    0.00582
AFIX  43
H38   2   -0.443301    1.645261   -0.091875    11.00000   -1.20000
AFIX   0
C41   1   -0.354799    1.601169   -0.010728    11.00000    0.02953    0.05802 =
         0.05083   -0.02933    0.00154   -0.00004
AFIX  43
H39   2   -0.381439    1.678580   -0.001247    11.00000   -1.20000
AFIX   0
C42   1   -0.278656    1.508504    0.028605    11.00000    0.02130    0.05374 =
         0.03634   -0.02381    0.00056   -0.00510
AFIX  43
H40   2   -0.253277    1.521939    0.065436    11.00000   -1.20000
AFIX   0
C43   1   -0.080836    1.328237    0.121904    11.00000    0.02645    0.03953 =
         0.02850   -0.01306   -0.00059   -0.01144
C44   1    0.039832    1.351398    0.116465    11.00000    0.02527    0.03647 =
         0.02914   -0.00435   -0.00553   -0.00789
AFIX  43
H25   2    0.096395    1.336514    0.081814    11.00000   -1.20000
AFIX   0
C45   1    0.077234    1.396618    0.162220    11.00000    0.02834    0.04681 =
         0.03200   -0.00533   -0.01043   -0.01303
AFIX  43
H24   2    0.159544    1.413485    0.158484    11.00000   -1.20000
AFIX   0
C46   1   -0.003145    1.416935    0.212350    11.00000    0.04315    0.05514 =
         0.02961   -0.01123   -0.00821   -0.02226
AFIX  43
H23   2    0.023177    1.448550    0.243126    11.00000   -1.20000
AFIX   0
C47   1   -0.123154    1.391692    0.218657    11.00000    0.03865    0.06601 =
         0.03179   -0.02381    0.00390   -0.02156
AFIX  43
H22   2   -0.178662    1.405443    0.253890    11.00000   -1.20000
AFIX   0
C48   1   -0.162410    1.346316    0.173547    11.00000    0.03004    0.06374 =
         0.03699   -0.02645    0.00356   -0.01940
AFIX  43
H21   2   -0.244280    1.327856    0.178020    11.00000   -1.20000
AFIX   0
C49   1   -0.191962    0.610110    0.319811    11.00000    0.05556    0.05674 =
         0.09615   -0.03664   -0.00404    0.00291
AFIX  23
H41A  2   -0.245463    0.583410    0.295208    11.00000   -1.20000
H42B  2   -0.123555    0.645064    0.289502    11.00000   -1.20000
AFIX   0
HKLF 4
 
REM  MoOS3FeCl2_20150420_3
REM R1 =  0.0642 for   10007 Fo > 4sig(Fo)  and  0.0735 for all   11765 data
REM    577 parameters refined using      0 restraints
 
END  
     
WGHT      0.1080     11.7609 

REM Instructions for potential hydrogen bonds
EQIV $1 x-1, y+1, z
HTAB C12 Cl4_$1
EQIV $2 -x, -y+2, -z
HTAB C38 Cl2_$2
EQIV $3 x-1, y, z
HTAB C49 Cl4_$3

REM Highest difference peak  2.858,  deepest hole -1.752,  1-sigma level  0.152
Q1    1   0.5726  0.6470  0.1637  11.00000  0.05    2.86
Q2    1  -0.1864  0.4732  0.4281  11.00000  0.05    2.83
Q3    1   0.4404  0.9652  0.0389  11.00000  0.05    2.79
Q4    1   0.0481  0.6674  0.3489  11.00000  0.05    2.03
Q5    1   0.2906  1.0653  0.1219  11.00000  0.05    1.93
Q6    1   0.1070  0.7031  0.3100  11.00000  0.05    1.38
Q7    1   0.3202  0.7860  0.2804  11.00000  0.05    1.26
Q8    1   0.4517  0.6216  0.2516  11.00000  0.05    1.15
Q9    1   0.5672  0.4834  0.3268  11.00000  0.05    0.99
Q10   1   0.3557  0.9201  0.1086  11.00000  0.05    0.93
Q11   1   0.0709  0.7579  0.1807  11.00000  0.05    0.91
Q12   1  -0.1731  1.3247  0.0640  11.00000  0.05    0.89
Q13   1  -0.3174  0.6800  0.3821  11.00000  0.05    0.76
Q14   1   0.3078  0.5145  0.2427  11.00000  0.05    0.72
Q15   1  -0.1490  1.2431  0.0803  11.00000  0.05    0.71
Q16   1  -0.2371  1.0100  0.4403  11.00000  0.05    0.70
Q17   1   0.3837  0.7373  0.2629  11.00000  0.05    0.67
Q18   1   0.2790  0.4429  0.2712  11.00000  0.05    0.67
Q19   1  -0.1589  1.4582  0.2107  11.00000  0.05    0.62
Q20   1  -0.2443  1.1422  0.5043  11.00000  0.05    0.62
Q21   1  -0.1922  1.4153  0.1624  11.00000  0.05    0.59
Q22   1   0.1041  0.8198  0.1504  11.00000  0.05    0.59
Q23   1  -0.3596  1.1153  0.3512  11.00000  0.05    0.59
Q24   1   0.1748  1.2168 -0.0684  11.00000  0.05    0.58
Q25   1  -0.1818  0.6424  0.5236  11.00000  0.05    0.58
;

loop_
_symmetry_equiv_pos_site_id
_space_group_symop_operation_xyz
1 +X,+Y,+Z
2 -X,-Y,-Z

loop_
_atom_site_label
_atom_site_type_symbol
_atom_site_fract_x
_atom_site_fract_y
_atom_site_fract_z
_atom_site_U_iso_or_equiv
_atom_site_adp_type
_atom_site_occupancy
_atom_site_site_symmetry_multiplicity
_atom_site_calc_flag
_atom_site_refinement_flags
Mo1 Mo 0.19658(4) 0.69531(4) 0.25838(2) 0.02998(13) Uani 1 2 d .
Fe1 Fe 0.29528(7) 0.88332(7) 0.15736(4) 0.03481(19) Uani 1 2 d .
Fe2 Fe 0.44095(6) 0.57577(7) 0.26601(3) 0.02756(17) Uani 1 2 d .
Cl1 Cl 0.25686(13) 1.08465(13) 0.15266(7) 0.0423(3) Uani 1 2 d .
Cl2 Cl 0.42680(13) 0.84669(13) 0.07685(7) 0.0413(3) Uani 1 2 d .
Cl3 Cl 0.58255(14) 0.54983(18) 0.18770(8) 0.0550(4) Uani 1 2 d .
Cl4 Cl 0.51975(15) 0.49073(13) 0.35924(7) 0.0464(3) Uani 1 2 d .
Cl5 Cl -0.27790(18) 0.72679(14) 0.35119(9) 0.0584(4) Uani 1 2 d .
Cl6 Cl -0.1306(3) 0.4802(2) 0.37828(15) 0.0944(8) Uani 1 2 d .
S1 S 0.11780(12) 0.79479(13) 0.16433(6) 0.0377(3) Uani 1 2 d .
S2 S 0.36843(11) 0.78265(11) 0.25838(6) 0.0301(2) Uani 1 2 d .
S3 S 0.26825(13) 0.49388(12) 0.26320(6) 0.0359(3) Uani 1 2 d .
P1 P -0.23932(10) 1.03875(10) 0.42963(5) 0.0199(2) Uani 1 2 d .
P2 P -0.13734(11) 1.27393(12) 0.06350(6) 0.0293(3) Uani 1 2 d .
O1 O 0.0837(4) 0.7057(5) 0.3276(2) 0.0618(15) Uani 1 2 d .
C1 C -0.2169(4) 0.8791(4) 0.4775(2) 0.0237(8) Uani 1 2 d .
C2 C -0.3035(4) 0.8392(5) 0.5292(2) 0.0295(9) Uani 1 2 d .
C3 C -0.2889(5) 0.7159(5) 0.5662(3) 0.0365(11) Uani 1 2 d .
C4 C -0.1883(6) 0.6341(5) 0.5528(3) 0.0428(13) Uani 1 2 d .
C5 C -0.1024(6) 0.6735(5) 0.5028(3) 0.0437(13) Uani 1 2 d .
C6 C -0.1152(5) 0.7966(5) 0.4644(3) 0.0335(10) Uani 1 2 d .
C7 C -0.2795(4) 1.1349(4) 0.4834(2) 0.0234(8) Uani 1 2 d .
C8 C -0.2070(5) 1.1133(5) 0.5343(2) 0.0309(10) Uani 1 2 d .
C9 C -0.2323(5) 1.1906(5) 0.5743(2) 0.0367(11) Uani 1 2 d .
C10 C -0.3284(6) 1.2876(5) 0.5641(3) 0.0426(13) Uani 1 2 d .
C11 C -0.4010(6) 1.3072(5) 0.5142(3) 0.0429(13) Uani 1 2 d .
C12 C -0.3770(5) 1.2322(4) 0.4731(2) 0.0319(10) Uani 1 2 d .
C13 C -0.3582(4) 1.0651(4) 0.3766(2) 0.0218(8) Uani 1 2 d .
C14 C -0.4356(4) 0.9781(5) 0.3824(2) 0.0272(9) Uani 1 2 d .
C15 C -0.5232(4) 1.0011(5) 0.3389(3) 0.0350(11) Uani 1 2 d .
C16 C -0.5332(4) 1.1123(6) 0.2898(3) 0.0372(12) Uani 1 2 d .
C17 C -0.4588(5) 1.2000(5) 0.2845(3) 0.0350(11) Uani 1 2 d .
C18 C -0.3703(4) 1.1774(4) 0.3277(2) 0.0288(9) Uani 1 2 d .
C19 C -0.1006(4) 1.0768(4) 0.3799(2) 0.0240(8) Uani 1 2 d .
C20 C -0.0324(4) 1.1605(5) 0.3897(2) 0.0297(9) Uani 1 2 d .
C21 C 0.0734(5) 1.1880(6) 0.3498(3) 0.0419(13) Uani 1 2 d .
C22 C 0.1109(5) 1.1313(6) 0.3007(3) 0.0429(13) Uani 1 2 d .
C23 C 0.0431(5) 1.0483(6) 0.2903(3) 0.0394(12) Uani 1 2 d .
C24 C -0.0645(4) 1.0215(5) 0.3301(2) 0.0322(10) Uani 1 2 d .
C25 C -0.2189(5) 1.1480(5) 0.1090(3) 0.0385(12) Uani 1 2 d .
C26 C -0.1617(8) 1.0573(7) 0.1598(3) 0.0571(18) Uani 1 2 d .
C27 C -0.2246(9) 0.9612(8) 0.1979(3) 0.069(2) Uani 1 2 d .
C28 C -0.3433(8) 0.9565(8) 0.1852(4) 0.068(2) Uani 1 2 d .
C29 C -0.3981(6) 1.0438(7) 0.1361(5) 0.069(3) Uani 1 2 d .
C30 C -0.3371(5) 1.1414(6) 0.0962(4) 0.0466(15) Uani 1 2 d .
C31 C -0.0096(4) 1.2257(5) 0.0124(2) 0.0301(9) Uani 1 2 d .
C32 C 0.0582(7) 1.1078(6) 0.0307(3) 0.0510(15) Uani 1 2 d .
C33 C 0.1652(7) 1.0799(8) -0.0058(4) 0.065(2) Uani 1 2 d .
C34 C 0.2060(6) 1.1660(7) -0.0594(3) 0.0542(17) Uani 1 2 d .
C35 C 0.1370(6) 1.2825(6) -0.0794(3) 0.0456(14) Uani 1 2 d .
C36 C 0.0288(5) 1.3126(5) -0.0431(3) 0.0357(11) Uani 1 2 d .
C37 C -0.2391(4) 1.3961(5) 0.0147(2) 0.0307(10) Uani 1 2 d .
C38 C -0.2786(5) 1.3751(6) -0.0394(3) 0.0378(12) Uani 1 2 d .
C39 C -0.3558(5) 1.4671(7) -0.0775(3) 0.0452(14) Uani 1 2 d .
C40 C -0.3923(5) 1.5809(7) -0.0642(3) 0.0483(15) Uani 1 2 d .
C41 C -0.3548(5) 1.6012(6) -0.0107(3) 0.0443(13) Uani 1 2 d .
C42 C -0.2787(4) 1.5085(5) 0.0286(3) 0.0350(11) Uani 1 2 d .
C43 C -0.0808(4) 1.3282(5) 0.1219(2) 0.0300(9) Uani 1 2 d .
C44 C 0.0398(4) 1.3514(5) 0.1165(2) 0.0306(10) Uani 1 2 d .
C45 C 0.0772(5) 1.3966(5) 0.1622(2) 0.0353(11) Uani 1 2 d .
C46 C -0.0032(5) 1.4169(6) 0.2124(3) 0.0404(12) Uani 1 2 d .
C47 C -0.1232(5) 1.3917(6) 0.2187(3) 0.0422(13) Uani 1 2 d .
C48 C -0.1624(5) 1.3463(6) 0.1736(3) 0.0399(12) Uani 1 2 d .
C49 C -0.1920(8) 0.6101(7) 0.3198(5) 0.068(2) Uani 1 2 d .
H1 H -0.37199 0.89629 0.5389 0.0355 Uiso 1 2 calc R
H2 H -0.34863 0.68787 0.60075 0.0437 Uiso 1 2 calc R
H3 H -0.17835 0.54978 0.57847 0.0513 Uiso 1 2 calc R
H4 H -0.03309 0.61614 0.49416 0.0525 Uiso 1 2 calc R
H5 H -0.05508 0.82357 0.42986 0.0402 Uiso 1 2 calc R
H6 H -0.14088 1.04606 0.54133 0.0370 Uiso 1 2 calc R
H7 H -0.18316 1.17656 0.60888 0.0440 Uiso 1 2 calc R
H8 H -0.34495 1.34109 0.59129 0.0511 Uiso 1 2 calc R
H9 H -0.46836 1.37318 0.50807 0.0515 Uiso 1 2 calc R
H10 H -0.42619 1.24697 0.43846 0.0383 Uiso 1 2 calc R
H11 H -0.31845 1.23796 0.32402 0.0346 Uiso 1 2 calc R
H12 H -0.46753 1.27631 0.25123 0.0420 Uiso 1 2 calc R
H13 H -0.59224 1.12759 0.25957 0.0446 Uiso 1 2 calc R
H14 H -0.57594 0.94133 0.34264 0.0420 Uiso 1 2 calc R
H15 H -0.42876 0.90256 0.41624 0.0327 Uiso 1 2 calc R
H16 H -0.05833 1.19835 0.42354 0.0357 Uiso 1 2 calc R
H17 H 0.12031 1.24542 0.3559 0.0502 Uiso 1 2 calc R
H18 H 0.18423 1.1497 0.27381 0.0515 Uiso 1 2 calc R
H19 H 0.06961 1.0103 0.25658 0.0472 Uiso 1 2 calc R
H20 H -0.11281 0.96598 0.32327 0.0387 Uiso 1 2 calc R
H21 H -0.24428 1.32786 0.17802 0.0479 Uiso 1 2 calc R
H22 H -0.17866 1.40544 0.25389 0.0506 Uiso 1 2 calc R
H23 H 0.02318 1.44855 0.24313 0.0484 Uiso 1 2 calc R
H24 H 0.15954 1.41348 0.15848 0.0423 Uiso 1 2 calc R
H25 H 0.09639 1.33651 0.08181 0.0368 Uiso 1 2 calc R
H26 H -0.37547 1.20126 0.06126 0.0560 Uiso 1 2 calc R
H27 H -0.47949 1.03898 0.1286 0.0832 Uiso 1 2 calc R
H28 H -0.38651 0.89121 0.21133 0.0817 Uiso 1 2 calc R
H29 H -0.18679 0.89928 0.23229 0.0825 Uiso 1 2 calc R
H30 H -0.08062 1.06157 0.16809 0.0685 Uiso 1 2 calc R
H31 H 0.03114 1.04695 0.06792 0.0613 Uiso 1 2 calc R
H32 H 0.21165 0.99901 0.00651 0.0785 Uiso 1 2 calc R
H33 H 0.28182 1.14598 -0.0829 0.0650 Uiso 1 2 calc R
H34 H 0.16333 1.34149 -0.11764 0.0547 Uiso 1 2 calc R
H35 H -0.01883 1.39265 -0.05636 0.0428 Uiso 1 2 calc R
H36 H -0.25182 1.29803 -0.04915 0.0453 Uiso 1 2 calc R
H37 H -0.38463 1.45282 -0.11321 0.0542 Uiso 1 2 calc R
H38 H -0.4433 1.64526 -0.09188 0.0579 Uiso 1 2 calc R
H39 H -0.38144 1.67858 -0.00125 0.0532 Uiso 1 2 calc R
H40 H -0.25328 1.52194 0.06544 0.0420 Uiso 1 2 calc R
H41A H -0.24546 0.58341 0.29521 0.0814 Uiso 1 2 calc R
H42B H -0.12355 0.64506 0.2895 0.0814 Uiso 1 2 calc R

loop_
_atom_site_aniso_label
_atom_site_aniso_U_11
_atom_site_aniso_U_22
_atom_site_aniso_U_33
_atom_site_aniso_U_12
_atom_site_aniso_U_13
_atom_site_aniso_U_23
Mo1 0.0251(2) 0.0405(3) 0.0268(2) -0.00909(16) -0.00097(15) -0.01128(17)
Fe1 0.0320(4) 0.0400(4) 0.0328(4) -0.0049(3) -0.0016(3) -0.0115(3)
Fe2 0.0231(3) 0.0374(4) 0.0249(3) -0.0039(3) -0.0055(2) -0.0117(3)
Cl1 0.0409(7) 0.0386(7) 0.0452(7) 0.0004(5) -0.0046(6) -0.0115(6)
Cl2 0.0402(7) 0.0464(7) 0.0384(7) -0.0060(6) 0.0021(5) -0.0162(6)
Cl3 0.0403(8) 0.0742(11) 0.0454(8) 0.0077(7) -0.0001(6) -0.0199(7)
Cl4 0.0587(9) 0.0371(7) 0.0430(7) -0.0039(6) -0.0247(6) -0.0033(5)
Cl5 0.0701(11) 0.0370(7) 0.0668(10) 0.0004(7) -0.0000(8) -0.0200(7)
Cl6 0.1054(19) 0.0525(11) 0.122(2) 0.0205(11) -0.0430(16) -0.0241(12)
S1 0.0331(6) 0.0472(7) 0.0340(6) -0.0037(5) -0.0114(5) -0.0105(5)
S2 0.0305(6) 0.0330(6) 0.0311(6) -0.0089(5) -0.0090(5) -0.0104(5)
S3 0.0403(7) 0.0370(6) 0.0358(6) -0.0136(5) -0.0129(5) -0.0098(5)
P1 0.0170(5) 0.0215(5) 0.0230(5) -0.0019(4) -0.0016(4) -0.0095(4)
P2 0.0245(6) 0.0413(7) 0.0271(6) -0.0102(5) 0.0001(4) -0.0152(5)
O1 0.058(3) 0.078(3) 0.068(3) 0.035(2) -0.036(2) -0.061(3)
C1 0.022(2) 0.0225(19) 0.028(2) -0.0024(16) -0.0047(16) -0.0083(16)
C2 0.025(2) 0.032(2) 0.030(2) -0.0021(18) -0.0032(18) -0.0072(18)
C3 0.039(3) 0.035(3) 0.033(2) -0.012(2) -0.008(2) -0.001(2)
C4 0.058(4) 0.024(2) 0.044(3) -0.004(2) -0.017(3) -0.001(2)
C5 0.048(3) 0.026(2) 0.053(3) 0.009(2) -0.008(3) -0.012(2)
C6 0.032(2) 0.027(2) 0.040(3) -0.0003(19) 0.002(2) -0.012(2)
C7 0.025(2) 0.025(2) 0.024(2) -0.0060(16) -0.0003(16) -0.0107(16)
C8 0.030(2) 0.037(2) 0.027(2) -0.0029(19) -0.0035(18) -0.0111(19)
C9 0.050(3) 0.042(3) 0.023(2) -0.012(2) -0.004(2) -0.013(2)
C10 0.074(4) 0.031(3) 0.025(2) -0.006(3) 0.001(2) -0.014(2)
C11 0.065(4) 0.028(2) 0.032(3) 0.009(2) -0.003(2) -0.013(2)
C12 0.039(3) 0.028(2) 0.029(2) 0.0027(19) -0.0057(19) -0.0122(19)
C13 0.0164(18) 0.026(2) 0.026(2) -0.0012(15) -0.0006(15) -0.0132(16)
C14 0.022(2) 0.034(2) 0.032(2) -0.0070(17) 0.0032(17) -0.0181(19)
C15 0.022(2) 0.052(3) 0.041(3) -0.011(2) 0.0014(19) -0.027(2)
C16 0.018(2) 0.064(3) 0.035(3) 0.003(2) -0.0052(18) -0.027(2)
C17 0.027(2) 0.045(3) 0.033(2) 0.004(2) -0.0073(19) -0.013(2)
C18 0.027(2) 0.029(2) 0.032(2) -0.0014(18) -0.0077(18) -0.0123(18)
C19 0.0153(18) 0.028(2) 0.026(2) -0.0023(16) -0.0019(15) -0.0045(17)
C20 0.029(2) 0.036(2) 0.025(2) -0.0100(19) -0.0072(18) -0.0041(18)
C21 0.030(3) 0.058(3) 0.035(3) -0.022(2) -0.010(2) 0.002(2)
C22 0.018(2) 0.068(4) 0.033(3) -0.008(2) 0.0004(19) -0.001(2)
C23 0.025(2) 0.057(3) 0.031(2) 0.003(2) 0.0024(19) -0.012(2)
C24 0.024(2) 0.040(3) 0.034(2) -0.0046(19) 0.0011(18) -0.014(2)
C25 0.040(3) 0.049(3) 0.036(3) -0.023(2) 0.009(2) -0.023(2)
C26 0.077(5) 0.070(4) 0.033(3) -0.042(4) -0.003(3) -0.011(3)
C27 0.114(7) 0.068(5) 0.035(3) -0.053(5) 0.014(4) -0.015(3)
C28 0.084(5) 0.061(4) 0.071(5) -0.045(4) 0.052(4) -0.042(4)
C29 0.033(3) 0.061(4) 0.131(8) -0.023(3) 0.039(4) -0.066(5)
C30 0.027(3) 0.049(3) 0.077(4) -0.010(2) 0.014(3) -0.042(3)
C31 0.025(2) 0.038(3) 0.034(2) -0.0032(18) -0.0037(18) -0.020(2)
C32 0.071(4) 0.041(3) 0.036(3) 0.009(3) -0.013(3) -0.009(2)
C33 0.069(5) 0.069(5) 0.057(4) 0.038(4) -0.022(4) -0.036(4)
C34 0.037(3) 0.085(5) 0.048(3) 0.018(3) -0.009(3) -0.043(4)
C35 0.039(3) 0.062(4) 0.044(3) -0.008(3) 0.008(2) -0.032(3)
C36 0.029(2) 0.040(3) 0.037(3) -0.001(2) 0.004(2) -0.015(2)
C37 0.018(2) 0.050(3) 0.031(2) -0.0066(19) 0.0014(17) -0.022(2)
C38 0.027(2) 0.060(3) 0.033(3) -0.004(2) -0.004(2) -0.025(2)
C39 0.024(2) 0.083(4) 0.033(3) 0.001(3) -0.003(2) -0.028(3)
C40 0.024(3) 0.075(4) 0.040(3) 0.006(3) -0.002(2) -0.017(3)
C41 0.030(3) 0.058(4) 0.051(3) -0.000(2) 0.002(2) -0.029(3)
C42 0.021(2) 0.054(3) 0.036(3) -0.005(2) 0.0006(19) -0.024(2)
C43 0.026(2) 0.040(3) 0.029(2) -0.0114(19) -0.0006(18) -0.0131(19)
C44 0.025(2) 0.036(2) 0.029(2) -0.0079(19) -0.0055(18) -0.0043(19)
C45 0.028(2) 0.047(3) 0.032(2) -0.013(2) -0.0104(19) -0.005(2)
C46 0.043(3) 0.055(3) 0.030(2) -0.022(3) -0.008(2) -0.011(2)
C47 0.039(3) 0.066(4) 0.032(3) -0.022(3) 0.004(2) -0.024(3)
C48 0.030(3) 0.064(4) 0.037(3) -0.019(2) 0.004(2) -0.026(3)
C49 0.056(4) 0.057(4) 0.096(6) 0.003(3) -0.004(4) -0.037(4)

loop_
_atom_type_symbol
_atom_type_description
_atom_type_scat_dispersion_real
_atom_type_scat_dispersion_imag
_atom_type_scat_source
C C 0.0033 0.0016
;
International Tables for Crystallography
(Vol. C, Tables 4.2.6.8 and 6.1.1.4)
;
H H 0.0000 0.0000
;
International Tables for Crystallography
(Vol. C, Table 6.1.1.4)
;
Cl Cl 0.1484 0.1585
;
International Tables for Crystallography
(Vol. C, Tables 4.2.6.8 and 6.1.1.4)
;
Fe Fe 0.3463 0.8444
;
International Tables for Crystallography
(Vol. C, Tables 4.2.6.8 and 6.1.1.4)
;
Mo Mo -1.6832 0.6857
;
International Tables for Crystallography
(Vol. C, Tables 4.2.6.8 and 6.1.1.4)
;
O O 0.0106 0.0060
;
International Tables for Crystallography
(Vol. C, Tables 4.2.6.8 and 6.1.1.4)
;
P P 0.1023 0.0942
;
International Tables for Crystallography
(Vol. C, Tables 4.2.6.8 and 6.1.1.4)
;
S S 0.1246 0.1234
;
International Tables for Crystallography
(Vol. C, Tables 4.2.6.8 and 6.1.1.4)
;

loop_
_geom_angle_atom_site_label_1
_geom_angle_atom_site_label_2
_geom_angle_atom_site_label_3
_geom_angle
_geom_angle_publ_flag
Fe1 Mo1 Fe2 85.34(2) yes
Fe1 Mo1 S1 53.12(4) yes
Fe1 Mo1 S2 53.34(4) yes
Fe1 Mo1 S3 118.49(4) yes
Fe1 Mo1 O1 130.95(16) yes
Fe2 Mo1 S1 122.46(4) yes
Fe2 Mo1 S2 52.72(3) yes
Fe2 Mo1 S3 52.27(4) yes
Fe2 Mo1 O1 125.40(15) yes
S1 Mo1 S2 106.41(5) yes
S1 Mo1 S3 110.50(6) yes
S1 Mo1 O1 112.12(15) yes
S2 Mo1 S3 104.97(5) yes
S2 Mo1 O1 112.07(19) yes
S3 Mo1 O1 110.48(16) yes
Mo1 Fe1 Cl1 123.51(5) yes
Mo1 Fe1 Cl2 124.09(5) yes
Mo1 Fe1 S1 50.48(3) yes
Mo1 Fe1 S2 51.64(4) yes
Cl1 Fe1 Cl2 112.33(6) yes
Cl1 Fe1 S1 113.35(6) yes
Cl1 Fe1 S2 105.19(7) yes
Cl2 Fe1 S1 110.44(7) yes
Cl2 Fe1 S2 112.96(5) yes
S1 Fe1 S2 102.06(5) yes
Mo1 Fe2 Cl3 129.08(5) yes
Mo1 Fe2 Cl4 121.55(5) yes
Mo1 Fe2 S2 52.26(4) yes
Mo1 Fe2 S3 51.56(4) yes
Cl3 Fe2 Cl4 109.37(6) yes
Cl3 Fe2 S2 113.10(6) yes
Cl3 Fe2 S3 111.51(7) yes
Cl4 Fe2 S2 108.00(6) yes
Cl4 Fe2 S3 110.92(6) yes
S2 Fe2 S3 103.80(5) yes
Mo1 S1 Fe1 76.40(5) yes
Mo1 S2 Fe1 75.02(5) yes
Mo1 S2 Fe2 75.03(5) yes
Fe1 S2 Fe2 110.08(7) yes
Mo1 S3 Fe2 76.17(5) yes
C1 P1 C7 107.8(2) yes
C1 P1 C13 111.0(2) yes
C1 P1 C19 110.19(19) yes
C7 P1 C13 110.8(2) yes
C7 P1 C19 110.2(2) yes
C13 P1 C19 106.9(2) yes
C25 P2 C31 112.5(3) yes
C25 P2 C37 110.5(2) yes
C25 P2 C43 105.6(3) yes
C31 P2 C37 108.5(2) yes
C31 P2 C43 109.1(2) yes
C37 P2 C43 110.7(3) yes
P1 C1 C2 118.7(3) yes
P1 C1 C6 121.2(3) yes
C2 C1 C6 120.1(4) yes
C1 C2 C3 119.7(4) yes
C2 C3 C4 120.1(5) yes
C3 C4 C5 120.3(5) yes
C4 C5 C6 120.9(5) yes
C1 C6 C5 118.9(5) yes
P1 C7 C8 118.6(3) yes
P1 C7 C12 120.8(4) yes
C8 C7 C12 120.6(5) yes
C7 C8 C9 119.5(4) yes
C8 C9 C10 120.1(5) yes
C9 C10 C11 120.0(6) yes
C10 C11 C12 121.1(5) yes
C7 C12 C11 118.7(5) yes
P1 C13 C14 122.3(3) yes
P1 C13 C18 117.8(4) yes
C14 C13 C18 119.8(4) yes
C13 C14 C15 120.1(4) yes
C14 C15 C16 119.6(5) yes
C15 C16 C17 120.7(5) yes
C16 C17 C18 120.1(5) yes
C13 C18 C17 119.7(5) yes
P1 C19 C20 121.4(4) yes
P1 C19 C24 117.6(4) yes
C20 C19 C24 121.0(4) yes
C19 C20 C21 119.5(5) yes
C20 C21 C22 119.7(6) yes
C21 C22 C23 121.2(5) yes
C22 C23 C24 119.1(6) yes
C19 C24 C23 119.5(6) yes
P2 C25 C26 118.0(5) yes
P2 C25 C30 121.4(4) yes
C26 C25 C30 120.5(6) yes
C25 C26 C27 119.5(8) yes
C26 C27 C28 119.5(7) yes
C27 C28 C29 120.9(7) yes
C28 C29 C30 121.3(7) yes
C25 C30 C29 118.3(6) yes
P2 C31 C32 121.1(4) yes
P2 C31 C36 118.7(4) yes
C32 C31 C36 119.8(5) yes
C31 C32 C33 119.3(5) yes
C32 C33 C34 121.3(7) yes
C33 C34 C35 120.0(6) yes
C34 C35 C36 119.5(5) yes
C31 C36 C35 120.0(5) yes
P2 C37 C38 118.2(4) yes
P2 C37 C42 121.8(4) yes
C38 C37 C42 120.0(4) yes
C37 C38 C39 119.3(6) yes
C38 C39 C40 120.4(6) yes
C39 C40 C41 120.4(5) yes
C40 C41 C42 119.7(6) yes
C37 C42 C41 120.3(6) yes
P2 C43 C44 122.0(4) yes
P2 C43 C48 117.7(4) yes
C44 C43 C48 120.3(6) yes
C43 C44 C45 119.4(5) yes
C44 C45 C46 120.6(5) yes
C45 C46 C47 120.3(6) yes
C46 C47 C48 120.1(5) yes
C43 C48 C47 119.3(5) yes
Cl5 C49 Cl6 113.5(6) yes
C1 C2 H1 120.164 no
C3 C2 H1 120.167 no
C2 C3 H2 119.960 no
C4 C3 H2 119.970 no
C3 C4 H3 119.839 no
C5 C4 H3 119.828 no
C4 C5 H4 119.569 no
C6 C5 H4 119.575 no
C1 C6 H5 120.534 no
C5 C6 H5 120.528 no
C7 C8 H6 120.233 no
C9 C8 H6 120.223 no
C8 C9 H7 119.938 no
C10 C9 H7 119.945 no
C9 C10 H8 120.005 no
C11 C10 H8 120.007 no
C10 C11 H9 119.484 no
C12 C11 H9 119.463 no
C7 C12 H10 120.664 no
C11 C12 H10 120.663 no
C13 C14 H15 119.956 no
C15 C14 H15 119.963 no
C14 C15 H14 120.184 no
C16 C15 H14 120.177 no
C15 C16 H13 119.664 no
C17 C16 H13 119.669 no
C16 C17 H12 119.965 no
C18 C17 H12 119.982 no
C13 C18 H11 120.139 no
C17 C18 H11 120.149 no
C19 C20 H16 120.278 no
C21 C20 H16 120.269 no
C20 C21 H17 120.139 no
C22 C21 H17 120.118 no
C21 C22 H18 119.381 no
C23 C22 H18 119.372 no
C22 C23 H19 120.463 no
C24 C23 H19 120.467 no
C19 C24 H20 120.238 no
C23 C24 H20 120.247 no
C25 C26 H30 120.240 no
C27 C26 H30 120.250 no
C26 C27 H29 120.243 no
C28 C27 H29 120.243 no
C27 C28 H28 119.561 no
C29 C28 H28 119.560 no
C28 C29 H27 119.337 no
C30 C29 H27 119.342 no
C25 C30 H26 120.866 no
C29 C30 H26 120.866 no
C31 C32 H31 120.362 no
C33 C32 H31 120.358 no
C32 C33 H32 119.352 no
C34 C33 H32 119.341 no
C33 C34 H33 119.993 no
C35 C34 H33 119.990 no
C34 C35 H34 120.255 no
C36 C35 H34 120.248 no
C31 C36 H35 120.012 no
C35 C36 H35 120.013 no
C37 C38 H36 120.365 no
C39 C38 H36 120.378 no
C38 C39 H37 119.783 no
C40 C39 H37 119.788 no
C39 C40 H38 119.808 no
C41 C40 H38 119.832 no
C40 C41 H39 120.151 no
C42 C41 H39 120.157 no
C37 C42 H40 119.879 no
C41 C42 H40 119.871 no
C43 C44 H25 120.319 no
C45 C44 H25 120.327 no
C44 C45 H24 119.711 no
C46 C45 H24 119.729 no
C45 C46 H23 119.853 no
C47 C46 H23 119.856 no
C46 C47 H22 119.952 no
C48 C47 H22 119.943 no
C43 C48 H21 120.337 no
C47 C48 H21 120.350 no
Cl5 C49 H41A 108.869 no
Cl5 C49 H42B 108.877 no
Cl6 C49 H41A 108.872 no
Cl6 C49 H42B 108.870 no
H41A C49 H42B 107.715 no

loop_
_geom_bond_atom_site_label_1
_geom_bond_atom_site_label_2
_geom_bond_distance
_geom_bond_publ_flag
Mo1 Fe1 2.8251(9) yes
Mo1 Fe2 2.8012(8) yes
Mo1 S1 2.2421(13) yes
Mo1 S2 2.2931(15) yes
Mo1 S3 2.2596(14) yes
Mo1 O1 1.843(5) yes
Fe1 Cl1 2.2236(17) yes
Fe1 Cl2 2.2149(17) yes
Fe1 S1 2.3251(17) yes
Fe1 S2 2.3460(15) yes
Fe2 Cl3 2.2068(18) yes
Fe2 Cl4 2.2065(16) yes
Fe2 S2 2.3071(14) yes
Fe2 S3 2.2818(17) yes
Cl5 C49 1.745(9) yes
Cl6 C49 1.741(8) yes
P1 C1 1.796(4) yes
P1 C7 1.795(5) yes
P1 C13 1.798(5) yes
P1 C19 1.793(4) yes
P2 C25 1.792(6) yes
P2 C31 1.788(5) yes
P2 C37 1.796(5) yes
P2 C43 1.797(6) yes
C1 C2 1.395(6) yes
C1 C6 1.386(6) yes
C2 C3 1.386(7) yes
C3 C4 1.375(8) yes
C4 C5 1.368(8) yes
C5 C6 1.394(7) yes
C7 C8 1.397(7) yes
C7 C12 1.388(6) yes
C8 C9 1.387(9) yes
C9 C10 1.376(8) yes
C10 C11 1.385(9) yes
C11 C12 1.385(9) yes
C13 C14 1.386(7) yes
C13 C18 1.398(6) yes
C14 C15 1.388(8) yes
C15 C16 1.391(7) yes
C16 C17 1.370(9) yes
C17 C18 1.392(8) yes
C19 C20 1.392(8) yes
C19 C24 1.393(8) yes
C20 C21 1.383(7) yes
C21 C22 1.392(9) yes
C22 C23 1.387(10) yes
C23 C24 1.397(7) yes
C25 C26 1.405(8) yes
C25 C30 1.393(9) yes
C26 C27 1.391(11) yes
C27 C28 1.390(14) yes
C28 C29 1.354(11) yes
C29 C30 1.404(10) yes
C31 C32 1.386(8) yes
C31 C36 1.386(7) yes
C32 C33 1.376(10) yes
C33 C34 1.363(10) yes
C34 C35 1.382(9) yes
C35 C36 1.390(8) yes
C37 C38 1.411(9) yes
C37 C42 1.382(9) yes
C38 C39 1.369(7) yes
C39 C40 1.387(11) yes
C40 C41 1.386(10) yes
C41 C42 1.379(7) yes
C43 C44 1.387(7) yes
C43 C48 1.387(7) yes
C44 C45 1.391(9) yes
C45 C46 1.362(8) yes
C46 C47 1.386(9) yes
C47 C48 1.389(10) yes
C2 H1 0.950 no
C3 H2 0.950 no
C4 H3 0.950 no
C5 H4 0.950 no
C6 H5 0.950 no
C8 H6 0.950 no
C9 H7 0.950 no
C10 H8 0.950 no
C11 H9 0.950 no
C12 H10 0.950 no
C14 H15 0.950 no
C15 H14 0.950 no
C16 H13 0.950 no
C17 H12 0.950 no
C18 H11 0.950 no
C20 H16 0.950 no
C21 H17 0.950 no
C22 H18 0.950 no
C23 H19 0.950 no
C24 H20 0.950 no
C26 H30 0.950 no
C27 H29 0.950 no
C28 H28 0.950 no
C29 H27 0.950 no
C30 H26 0.950 no
C32 H31 0.950 no
C33 H32 0.950 no
C34 H33 0.950 no
C35 H34 0.950 no
C36 H35 0.950 no
C38 H36 0.950 no
C39 H37 0.950 no
C40 H38 0.950 no
C41 H39 0.950 no
C42 H40 0.950 no
C44 H25 0.950 no
C45 H24 0.950 no
C46 H23 0.950 no
C47 H22 0.950 no
C48 H21 0.950 no
C49 H41A 0.990 no
C49 H42B 0.990 no

loop_
_geom_contact_atom_site_label_1
_geom_contact_atom_site_label_2
_geom_contact_distance
_geom_contact_publ_flag
_geom_contact_site_symmetry_2
C1 C4 2.766(6) no .
C1 C8 3.276(8) no .
C1 C14 3.234(7) no .
C1 C24 3.495(6) no .
C2 C5 2.760(7) no .
C2 C7 3.253(7) no .
C2 C8 3.500(8) no .
C2 C14 3.519(7) no .
C3 C6 2.777(7) no .
C6 C19 3.187(6) no .
C6 C24 3.324(6) no .
C7 C10 2.766(8) no .
C7 C18 3.555(7) no .
C7 C20 3.181(6) no .
C8 C11 2.765(7) no .
C8 C19 3.539(7) no .
C8 C20 3.419(7) no .
C9 C12 2.788(8) no .
C12 C13 3.197(8) no .
C12 C18 3.407(8) no .
C13 C16 2.771(7) no .
C13 C24 3.260(6) no .
C14 C17 2.777(6) no .
C15 C18 2.777(8) no .
C18 C19 3.231(6) no .
C18 C24 3.524(6) no .
C19 C22 2.758(6) no .
C20 C23 2.798(9) no .
C21 C24 2.788(9) no .
C25 C28 2.768(10) no .
C25 C32 3.323(9) no .
C25 C38 3.552(7) no .
C25 C48 3.177(10) no .
C26 C29 2.771(12) no .
C26 C31 3.585(8) no .
C26 C32 3.443(9) no .
C26 C43 3.194(10) no .
C26 C48 3.382(11) no .
C27 C30 2.797(9) no .
C30 C37 3.198(8) no .
C30 C38 3.412(8) no .
C31 C34 2.763(8) no .
C31 C38 3.314(7) no .
C31 C44 3.175(9) no .
C32 C35 2.770(8) no .
C33 C36 2.749(9) no .
C36 C37 3.154(7) no .
C36 C38 3.338(7) no .
C37 C40 2.761(7) no .
C37 C48 3.549(8) no .
C38 C41 2.781(10) no .
C39 C42 2.770(9) no .
C42 C43 3.207(7) no .
C42 C48 3.450(7) no .
C43 C46 2.763(9) no .
C44 C47 2.768(7) no .
C45 C48 2.770(8) no .
Cl1 C22 3.558(6) no .
Cl1 C23 3.530(5) no .
Cl1 C44 3.473(5) no .
Cl2 C38 3.574(7) no 2_575
Cl3 C47 3.473(6) no 1_645
Cl3 C48 3.354(6) no 1_645
Cl4 C11 3.544(5) no 1_645
Cl4 C12 3.370(5) no 1_645
Cl4 C49 3.579(9) no 1_655
Cl5 C6 3.594(7) no .
Cl5 C14 3.273(5) no .
Cl6 C20 3.544(6) no 1_545
O1 C9 3.444(9) no 2_576
O1 C49 3.451(11) no .
C6 Cl5 3.594(7) no .
C9 O1 3.444(9) no 2_576
C11 Cl4 3.544(5) no 1_465
C12 Cl4 3.370(5) no 1_465
C14 Cl5 3.273(5) no .
C16 C28 3.541(11) no .
C20 Cl6 3.544(6) no 1_565
C21 C46 3.432(7) no .
C22 Cl1 3.558(6) no .
C22 C45 3.587(7) no .
C22 C46 3.365(8) no .
C23 Cl1 3.530(5) no .
C28 C16 3.541(11) no .
C28 C34 3.494(12) no 2_575
C29 C34 3.552(12) no 2_575
C34 C28 3.494(12) no 2_575
C34 C29 3.552(12) no 2_575
C35 C42 3.563(10) no 2_585
C38 Cl2 3.574(7) no 2_575
C39 C41 3.582(8) no 2_485
C41 C39 3.582(8) no 2_485
C42 C35 3.563(10) no 2_585
C44 Cl1 3.473(5) no .
C45 C22 3.587(7) no .
C46 C21 3.432(7) no .
C46 C22 3.365(8) no .
C47 Cl3 3.473(6) no 1_465
C48 Cl3 3.354(6) no 1_465
C49 Cl4 3.579(9) no 1_455
C49 O1 3.451(11) no .
P1 H1 2.8377 no .
P1 H5 2.8883 no .
P1 H6 2.8375 no .
P1 H10 2.8842 no .
P1 H11 2.8209 no .
P1 H15 2.9067 no .
P1 H16 2.8934 no .
P1 H20 2.8098 no .
P2 H21 2.8098 no .
P2 H25 2.9055 no .
P2 H26 2.9047 no .
P2 H30 2.8305 no .
P2 H31 2.8834 no .
P2 H35 2.8254 no .
P2 H36 2.8437 no .
P2 H40 2.8894 no .
C1 H2 3.2638 no .
C1 H4 3.2517 no .
C1 H6 2.9525 no .
C1 H15 2.7895 no .
C1 H20 3.3226 no .
C2 H3 3.2493 no .
C2 H5 3.2708 no .
C2 H6 3.2892 no .
C2 H15 2.8407 no .
C3 H4 3.2336 no .
C4 H1 3.2495 no .
C4 H5 3.2584 no .
C5 H2 3.2351 no .
C6 H1 3.2670 no .
C6 H3 3.2577 no .
C6 H20 3.1137 no .
C7 H1 2.9221 no .
C7 H7 3.2648 no .
C7 H9 3.2444 no .
C7 H11 3.3939 no .
C7 H16 2.7176 no .
C8 H1 3.2863 no .
C8 H8 3.2521 no .
C8 H10 3.2800 no .
C8 H16 2.7517 no .
C9 H9 3.2452 no .
C9 H16 3.5677 no .
C10 H6 3.2520 no .
C10 H10 3.2703 no .
C11 H7 3.2495 no .
C12 H6 3.2761 no .
C12 H8 3.2663 no .
C12 H11 3.2195 no .
C12 H16 3.5257 no .
C13 H1 3.4931 no .
C13 H10 2.7379 no .
C13 H12 3.2711 no .
C13 H14 3.2616 no .
C13 H20 2.9677 no .
C14 H1 3.4082 no .
C14 H11 3.2663 no .
C14 H13 3.2590 no .
C15 H12 3.2562 no .
C16 H11 3.2494 no .
C16 H15 3.2614 no .
C17 H14 3.2543 no .
C18 H10 2.7270 no .
C18 H13 3.2495 no .
C18 H15 3.2667 no .
C18 H20 3.3915 no .
C19 H5 2.7349 no .
C19 H6 3.4181 no .
C19 H11 2.9237 no .
C19 H17 3.2569 no .
C19 H19 3.2721 no .
C20 H6 3.3193 no .
C20 H11 3.5126 no .
C20 H18 3.2537 no .
C20 H20 3.2789 no .
C21 H19 3.2785 no .
C22 H16 3.2606 no .
C22 H20 3.2611 no .
C23 H5 3.5269 no .
C23 H17 3.2757 no .
C24 H5 2.6230 no .
C24 H11 3.3744 no .
C24 H16 3.2796 no .
C24 H18 3.2573 no .
C25 H21 2.8375 no .
C25 H27 3.2586 no .
C25 H29 3.2773 no .
C25 H31 2.9257 no .
C25 H36 3.4096 no .
C26 H21 3.1726 no .
C26 H26 3.2912 no .
C26 H28 3.2594 no .
C26 H31 2.7326 no .
C27 H27 3.2408 no .
C28 H26 3.2594 no .
C28 H30 3.2635 no .
C29 H29 3.2413 no .
C30 H21 3.5056 no .
C30 H28 3.2585 no .
C30 H30 3.2857 no .
C30 H36 3.2498 no .
C31 H25 2.7230 no .
C31 H30 3.4188 no .
C31 H32 3.2398 no .
C31 H34 3.2624 no .
C31 H36 3.0338 no .
C32 H25 3.2295 no .
C32 H30 3.1221 no .
C32 H33 3.2423 no .
C32 H35 3.2565 no .
C33 H34 3.2351 no .
C34 H31 3.2429 no .
C34 H35 3.2529 no .
C35 H32 3.2323 no .
C36 H25 3.0303 no .
C36 H31 3.2586 no .
C36 H33 3.2536 no .
C36 H36 3.1568 no .
C37 H21 3.4194 no .
C37 H26 2.7608 no .
C37 H35 2.7018 no .
C37 H37 3.2599 no .
C37 H39 3.2517 no .
C38 H26 2.7202 no .
C38 H35 2.8772 no .
C38 H38 3.2454 no .
C38 H40 3.2773 no .
C39 H26 3.5994 no .
C39 H39 3.2633 no .
C40 H36 3.2515 no .
C40 H40 3.2492 no .
C41 H37 3.2607 no .
C42 H21 3.3328 no .
C42 H35 3.4750 no .
C42 H36 3.2759 no .
C42 H38 3.2477 no .
C43 H22 3.2549 no .
C43 H24 3.2548 no .
C43 H30 2.8920 no .
C43 H40 2.7446 no .
C44 H21 3.2646 no .
C44 H23 3.2478 no .
C44 H30 3.5781 no .
C45 H22 3.2379 no .
C46 H21 3.2632 no .
C46 H25 3.2464 no .
C47 H24 3.2400 no .
C48 H23 3.2608 no .
C48 H25 3.2646 no .
C48 H30 3.2325 no .
C48 H40 2.7768 no .
H1 H2 2.3383 no .
H1 H6 3.3242 no .
H1 H15 2.8175 no .
H2 H3 2.3219 no .
H3 H4 2.3091 no .
H4 H5 2.3453 no .
H5 H20 2.5012 no .
H6 H7 2.3389 no .
H6 H16 2.7785 no .
H7 H8 2.3255 no .
H8 H9 2.3283 no .
H9 H10 2.3371 no .
H10 H11 2.6434 no .
H11 H12 2.3441 no .
H11 H20 3.4968 no .
H12 H13 2.3147 no .
H13 H14 2.3391 no .
H14 H15 2.3403 no .
H16 H17 2.3388 no .
H17 H18 2.3346 no .
H18 H19 2.3350 no .
H19 H20 2.3573 no .
H21 H22 2.3432 no .
H21 H30 3.2866 no .
H21 H40 2.7725 no .
H22 H23 2.3330 no .
H23 H24 2.3061 no .
H24 H25 2.3411 no .
H25 H31 3.5950 no .
H25 H35 3.2852 no .
H26 H27 2.3567 no .
H26 H36 2.6366 no .
H27 H28 2.2883 no .
H28 H29 2.3376 no .
H29 H30 2.3485 no .
H30 H31 2.3992 no .
H31 H32 2.3221 no .
H32 H33 2.3039 no .
H33 H34 2.3356 no .
H34 H35 2.3435 no .
H35 H36 2.9285 no .
H36 H37 2.3212 no .
H37 H38 2.3314 no .
H38 H39 2.3362 no .
H39 H40 2.3291 no .
Mo1 H7 3.5923 no 2_576
Mo1 H19 3.5933 no .
Fe1 H19 3.4799 no .
Fe1 H27 3.1908 no 1_655
Fe1 H32 3.3615 no .
Fe2 H8 3.5014 no 2_576
Fe2 H12 3.4692 no 1_645
Cl1 H13 3.2460 no 1_655
Cl1 H18 2.9310 no .
Cl1 H19 2.8885 no .
Cl1 H25 3.1681 no .
Cl1 H27 2.8697 no 1_655
Cl1 H31 3.4598 no .
Cl2 H26 3.3642 no 2_575
Cl2 H27 3.1185 no 1_655
Cl2 H32 2.9951 no .
Cl2 H33 3.2570 no 2_675
Cl2 H36 2.9754 no 2_575
Cl2 H37 3.3562 no 2_575
Cl2 H39 3.2505 no 1_645
Cl3 H12 3.1158 no 1_645
Cl3 H21 2.9244 no 1_645
Cl3 H22 3.1379 no 1_645
Cl3 H34 3.2669 no 2_675
Cl3 H37 2.9113 no 2_575
Cl3 H40 3.0843 no 1_645
Cl3 H41A 3.3642 no 1_655
Cl4 H2 2.8812 no 2_566
Cl4 H8 2.8100 no 2_576
Cl4 H9 3.1415 no 1_645
Cl4 H10 2.8034 no 1_645
Cl4 H11 3.3385 no 1_645
Cl4 H41A 2.9815 no 1_655
Cl5 H15 2.9408 no .
Cl5 H20 3.3973 no .
Cl5 H28 3.3317 no .
Cl5 H29 2.9254 no .
Cl6 H3 3.5986 no 2_566
Cl6 H4 3.3358 no 2_566
Cl6 H16 3.0467 no 1_545
Cl6 H17 3.5796 no 1_545
Cl6 H22 3.2174 no 1_545
Cl6 H23 3.2859 no 1_545
S1 H19 3.5408 no .
S1 H30 3.4248 no .
S1 H31 3.0895 no .
S1 H36 3.1080 no 2_575
S2 H7 3.4162 no 2_576
S2 H8 3.1624 no 2_576
S2 H14 3.1167 no 1_655
S2 H28 3.0938 no 1_655
S3 H2 3.2131 no 2_566
S3 H3 3.3823 no 2_566
S3 H12 3.5082 no 1_645
S3 H17 3.4724 no 1_545
S3 H23 2.9577 no 1_545
S3 H24 3.1505 no 1_545
S3 H37 3.2744 no 2_575
O1 H3 3.1135 no 2_566
O1 H4 3.5985 no .
O1 H5 3.0443 no .
O1 H7 2.6428 no 2_576
O1 H8 3.4748 no 2_576
O1 H19 3.3274 no .
O1 H20 3.3270 no .
O1 H42B 2.7997 no .
C2 H10 3.2288 no 2_476
C2 H17 3.2580 no 2_576
C3 H10 3.1121 no 2_476
C3 H17 2.8615 no 2_576
C4 H17 2.9726 no 2_576
C5 H4 3.3479 no 2_566
C5 H16 3.3129 no 2_576
C5 H17 3.4513 no 2_576
C6 H6 3.5739 no 2_576
C6 H7 3.4841 no 2_576
C6 H16 3.3322 no 2_576
C8 H5 3.3493 no 2_576
C8 H14 3.3385 no 2_476
C9 H5 3.1404 no 2_576
C9 H14 2.9118 no 2_476
C10 H14 3.0424 no 2_476
C11 H9 3.5736 no 2_486
C11 H14 3.5505 no 2_476
C11 H15 3.1889 no 2_476
C12 H1 3.4287 no 2_476
C12 H2 3.4817 no 2_476
C12 H15 3.2157 no 2_476
C13 H1 3.3163 no 2_476
C14 H1 2.9829 no 2_476
C15 H1 3.2212 no 2_476
C15 H28 3.4468 no .
C16 H18 3.1291 no 1_455
C16 H28 3.4978 no .
C17 H2 3.4544 no 2_476
C17 H21 3.2914 no .
C18 H2 3.5827 no 2_476
C18 H21 3.4410 no .
C18 H22 3.5088 no .
C19 H6 3.2475 no 2_576
C20 H6 2.9210 no 2_576
C21 H6 3.0500 no 2_576
C21 H23 3.1881 no .
C22 H6 3.4698 no 2_576
C22 H7 3.4769 no 2_576
C22 H13 3.2759 no 1_655
C22 H23 3.4488 no .
C23 H7 3.1556 no 2_576
C23 H30 3.1210 no .
C24 H7 3.3703 no 2_576
C24 H29 3.4015 no .
C24 H30 3.4631 no .
C25 H32 3.4060 no 2_575
C26 H19 3.4106 no .
C26 H20 3.5047 no .
C27 H20 3.1790 no .
C27 H33 3.2791 no 2_575
C28 H13 3.5694 no .
C28 H33 2.7721 no 2_575
C29 H13 3.4661 no .
C29 H33 2.7849 no 2_575
C29 H38 3.5640 no 2_485
C30 H32 3.1631 no 2_575
C30 H33 3.3033 no 2_575
C30 H38 3.0991 no 2_485
C32 H31 3.4905 no 2_575
C33 H31 3.4234 no 2_575
C34 H39 3.4574 no 2_585
C35 H39 3.5789 no 2_585
C35 H40 2.8643 no 2_585
C36 H40 3.2706 no 2_585
C38 H24 3.2759 no 2_585
C39 H24 2.8703 no 2_585
C39 H39 3.5716 no 2_485
C40 H24 3.0650 no 2_585
C40 H25 3.4995 no 2_585
C40 H26 3.2405 no 2_485
C41 H25 3.1479 no 2_585
C41 H26 3.4914 no 2_485
C42 H25 3.2206 no 2_585
C42 H34 3.4292 no 2_585
C43 H35 3.3776 no 2_585
C44 H35 2.7919 no 2_585
C45 H18 3.2795 no .
C45 H35 2.8399 no 2_585
C46 H17 3.4798 no .
C46 H18 3.3769 no .
C46 H34 3.2933 no 2_585
C46 H35 3.4556 no 2_585
C46 H41A 3.5970 no 1_565
C46 H42B 3.4781 no 1_565
C47 H11 3.2536 no .
C47 H34 3.1718 no 2_585
C47 H41A 3.1432 no 1_565
C48 H11 3.4787 no .
C48 H34 3.3864 no 2_585
C49 H22 3.0538 no 1_545
C49 H23 3.3196 no 1_545
C49 H29 3.2769 no .
H1 C12 3.4287 no 2_476
H1 C13 3.3163 no 2_476
H1 C14 2.9829 no 2_476
H1 C15 3.2212 no 2_476
H1 H10 2.8928 no 2_476
H1 H14 3.5379 no 2_476
H1 H15 3.1596 no 2_476
H2 Cl4 2.8812 no 2_566
H2 S3 3.2131 no 2_566
H2 C12 3.4817 no 2_476
H2 C17 3.4544 no 2_476
H2 C18 3.5827 no 2_476
H2 H10 2.6513 no 2_476
H2 H17 3.0993 no 2_576
H3 Cl6 3.5986 no 2_566
H3 S3 3.3823 no 2_566
H3 O1 3.1135 no 2_566
H3 H4 3.2762 no 2_566
H3 H8 3.1772 no 1_545
H3 H17 3.2650 no 2_576
H4 Cl6 3.3358 no 2_566
H4 O1 3.5985 no .
H4 C5 3.3479 no 2_566
H4 H3 3.2762 no 2_566
H4 H4 2.5537 no 2_566
H4 H16 3.4963 no 2_576
H5 O1 3.0443 no .
H5 C8 3.3493 no 2_576
H5 C9 3.1404 no 2_576
H5 H6 3.0577 no 2_576
H5 H7 2.6518 no 2_576
H5 H16 3.5279 no 2_576
H6 C6 3.5739 no 2_576
H6 C19 3.2475 no 2_576
H6 C20 2.9210 no 2_576
H6 C21 3.0500 no 2_576
H6 C22 3.4698 no 2_576
H6 H5 3.0577 no 2_576
H6 H6 3.5324 no 2_576
H6 H16 3.1876 no 2_576
H6 H17 3.3907 no 2_576
H7 Mo1 3.5923 no 2_576
H7 S2 3.4162 no 2_576
H7 O1 2.6428 no 2_576
H7 C6 3.4841 no 2_576
H7 C22 3.4769 no 2_576
H7 C23 3.1556 no 2_576
H7 C24 3.3703 no 2_576
H7 H5 2.6518 no 2_576
H7 H14 3.1053 no 2_476
H7 H19 3.3301 no 2_576
H8 Fe2 3.5014 no 2_576
H8 Cl4 2.8100 no 2_576
H8 S2 3.1624 no 2_576
H8 O1 3.4748 no 2_576
H8 H3 3.1772 no 1_565
H8 H14 3.3198 no 2_476
H9 Cl4 3.1415 no 1_465
H9 C11 3.5736 no 2_486
H9 H9 2.7667 no 2_486
H9 H15 3.3899 no 2_476
H10 Cl4 2.8034 no 1_465
H10 C2 3.2288 no 2_476
H10 C3 3.1121 no 2_476
H10 H1 2.8928 no 2_476
H10 H2 2.6513 no 2_476
H10 H15 3.4501 no 2_476
H11 Cl4 3.3385 no 1_465
H11 C47 3.2536 no .
H11 C48 3.4787 no .
H11 H21 3.0906 no .
H11 H22 2.6470 no .
H12 Fe2 3.4692 no 1_465
H12 Cl3 3.1158 no 1_465
H12 S3 3.5082 no 1_465
H12 H21 2.8032 no .
H12 H38 3.5647 no 2_485
H13 Cl1 3.2460 no 1_455
H13 C22 3.2759 no 1_455
H13 C28 3.5694 no .
H13 C29 3.4661 no .
H13 H18 2.4236 no 1_455
H13 H27 3.3273 no .
H13 H28 3.5139 no .
H14 S2 3.1167 no 1_455
H14 C8 3.3385 no 2_476
H14 C9 2.9118 no 2_476
H14 C10 3.0424 no 2_476
H14 C11 3.5505 no 2_476
H14 H1 3.5379 no 2_476
H14 H7 3.1053 no 2_476
H14 H8 3.3198 no 2_476
H14 H18 3.4109 no 1_455
H14 H28 3.4434 no .
H15 Cl5 2.9408 no .
H15 C11 3.1889 no 2_476
H15 C12 3.2157 no 2_476
H15 H1 3.1596 no 2_476
H15 H9 3.3899 no 2_476
H15 H10 3.4501 no 2_476
H16 Cl6 3.0467 no 1_565
H16 C5 3.3129 no 2_576
H16 C6 3.3322 no 2_576
H16 H4 3.4963 no 2_576
H16 H5 3.5279 no 2_576
H16 H6 3.1876 no 2_576
H17 Cl6 3.5796 no 1_565
H17 S3 3.4724 no 1_565
H17 C2 3.2580 no 2_576
H17 C3 2.8615 no 2_576
H17 C4 2.9726 no 2_576
H17 C5 3.4513 no 2_576
H17 C46 3.4798 no .
H17 H2 3.0993 no 2_576
H17 H3 3.2650 no 2_576
H17 H6 3.3907 no 2_576
H17 H23 3.0027 no .
H18 Cl1 2.9310 no .
H18 C16 3.1291 no 1_655
H18 C45 3.2795 no .
H18 C46 3.3769 no .
H18 H13 2.4236 no 1_655
H18 H14 3.4109 no 1_655
H18 H23 3.4580 no .
H18 H24 3.2871 no .
H19 Mo1 3.5933 no .
H19 Fe1 3.4799 no .
H19 Cl1 2.8885 no .
H19 S1 3.5408 no .
H19 O1 3.3274 no .
H19 C26 3.4106 no .
H19 H7 3.3301 no 2_576
H19 H29 3.4615 no .
H19 H30 2.5912 no .
H20 Cl5 3.3973 no .
H20 O1 3.3270 no .
H20 C26 3.5047 no .
H20 C27 3.1790 no .
H20 H29 2.6028 no .
H20 H30 3.2315 no .
H21 Cl3 2.9244 no 1_465
H21 C17 3.2914 no .
H21 C18 3.4410 no .
H21 H11 3.0906 no .
H21 H12 2.8032 no .
H22 Cl3 3.1379 no 1_465
H22 Cl6 3.2174 no 1_565
H22 C18 3.5088 no .
H22 C49 3.0538 no 1_565
H22 H11 2.6470 no .
H22 H34 3.4783 no 2_585
H22 H41A 2.4132 no 1_565
H22 H42B 3.2199 no 1_565
H23 Cl6 3.2859 no 1_565
H23 S3 2.9577 no 1_565
H23 C21 3.1881 no .
H23 C22 3.4488 no .
H23 C49 3.3196 no 1_565
H23 H17 3.0027 no .
H23 H18 3.4580 no .
H23 H41A 3.3088 no 1_565
H23 H42B 2.8723 no 1_565
H24 S3 3.1505 no 1_565
H24 C38 3.2759 no 2_585
H24 C39 2.8703 no 2_585
H24 C40 3.0650 no 2_585
H24 H18 3.2871 no .
H24 H35 3.0106 no 2_585
H24 H37 3.0392 no 2_585
H24 H38 3.3130 no 2_585
H25 Cl1 3.1681 no .
H25 C40 3.4995 no 2_585
H25 C41 3.1479 no 2_585
H25 C42 3.2206 no 2_585
H25 H35 2.9456 no 2_585
H25 H39 3.3933 no 2_585
H25 H40 3.5118 no 2_585
H26 Cl2 3.3642 no 2_575
H26 C40 3.2405 no 2_485
H26 C41 3.4914 no 2_485
H26 H32 3.2338 no 2_575
H26 H38 2.5657 no 2_485
H26 H39 3.0661 no 2_485
H27 Fe1 3.1908 no 1_455
H27 Cl1 2.8697 no 1_455
H27 Cl2 3.1185 no 1_455
H27 H13 3.3273 no .
H27 H33 3.0336 no 2_575
H27 H38 3.4078 no 2_485
H28 Cl5 3.3317 no .
H28 S2 3.0938 no 1_455
H28 C15 3.4468 no .
H28 C16 3.4978 no .
H28 H13 3.5139 no .
H28 H14 3.4434 no .
H28 H33 3.0091 no 2_575
H29 Cl5 2.9254 no .
H29 C24 3.4015 no .
H29 C49 3.2769 no .
H29 H19 3.4615 no .
H29 H20 2.6028 no .
H29 H41A 3.5799 no .
H29 H42B 2.7852 no .
H30 S1 3.4248 no .
H30 C23 3.1210 no .
H30 C24 3.4631 no .
H30 H19 2.5912 no .
H30 H20 3.2315 no .
H31 Cl1 3.4598 no .
H31 S1 3.0895 no .
H31 C32 3.4905 no 2_575
H31 C33 3.4234 no 2_575
H31 H32 3.5115 no 2_575
H32 Fe1 3.3615 no .
H32 Cl2 2.9951 no .
H32 C25 3.4060 no 2_575
H32 C30 3.1631 no 2_575
H32 H26 3.2338 no 2_575
H32 H31 3.5115 no 2_575
H32 H36 3.1858 no 2_575
H33 Cl2 3.2570 no 2_675
H33 C27 3.2791 no 2_575
H33 C28 2.7721 no 2_575
H33 C29 2.7849 no 2_575
H33 C30 3.3033 no 2_575
H33 H27 3.0336 no 2_575
H33 H28 3.0091 no 2_575
H33 H39 3.4784 no 2_585
H34 Cl3 3.2669 no 2_675
H34 C42 3.4292 no 2_585
H34 C46 3.2933 no 2_585
H34 C47 3.1718 no 2_585
H34 C48 3.3864 no 2_585
H34 H22 3.4783 no 2_585
H34 H40 2.5721 no 2_585
H35 C43 3.3776 no 2_585
H35 C44 2.7919 no 2_585
H35 C45 2.8399 no 2_585
H35 C46 3.4556 no 2_585
H35 H24 3.0106 no 2_585
H35 H25 2.9456 no 2_585
H35 H40 3.2827 no 2_585
H36 Cl2 2.9754 no 2_575
H36 S1 3.1080 no 2_575
H36 H32 3.1858 no 2_575
H37 Cl2 3.3562 no 2_575
H37 Cl3 2.9113 no 2_575
H37 S3 3.2744 no 2_575
H37 H24 3.0392 no 2_585
H37 H39 3.5408 no 2_485
H38 C29 3.5640 no 2_485
H38 C30 3.0991 no 2_485
H38 H12 3.5647 no 2_485
H38 H24 3.3130 no 2_585
H38 H26 2.5657 no 2_485
H38 H27 3.4078 no 2_485
H39 Cl2 3.2505 no 1_465
H39 C34 3.4574 no 2_585
H39 C35 3.5789 no 2_585
H39 C39 3.5716 no 2_485
H39 H25 3.3933 no 2_585
H39 H26 3.0661 no 2_485
H39 H33 3.4784 no 2_585
H39 H37 3.5408 no 2_485
H40 Cl3 3.0843 no 1_465
H40 C35 2.8643 no 2_585
H40 C36 3.2706 no 2_585
H40 H25 3.5118 no 2_585
H40 H34 2.5721 no 2_585
H40 H35 3.2827 no 2_585
H41A Cl3 3.3642 no 1_455
H41A Cl4 2.9815 no 1_455
H41A C46 3.5970 no 1_545
H41A C47 3.1432 no 1_545
H41A H22 2.4132 no 1_545
H41A H23 3.3088 no 1_545
H41A H29 3.5799 no .
H42B O1 2.7997 no .
H42B C46 3.4781 no 1_545
H42B H22 3.2199 no 1_545
H42B H23 2.8723 no 1_545
H42B H29 2.7852 no .

loop_
_geom_torsion_atom_site_label_1
_geom_torsion_atom_site_label_2
_geom_torsion_atom_site_label_3
_geom_torsion_atom_site_label_4
_geom_torsion
_geom_torsion_publ_flag
Fe1 Mo1 Fe2 Cl3 -44.31(5) no
Fe1 Mo1 Fe2 Cl4 135.35(4) no
Fe1 Mo1 Fe2 S2 46.30(2) no
Fe1 Mo1 Fe2 S3 -131.93(3) no
Fe2 Mo1 Fe1 Cl1 -128.74(4) no
Fe2 Mo1 Fe1 Cl2 47.92(4) no
Fe2 Mo1 Fe1 S1 137.25(3) no
Fe2 Mo1 Fe1 S2 -45.81(2) no
Fe1 Mo1 S1 Fe1 -0.00(2) no
S1 Mo1 Fe1 Cl1 94.01(6) no
S1 Mo1 Fe1 Cl2 -89.33(7) no
S1 Mo1 Fe1 S1 0.00(5) no
S1 Mo1 Fe1 S2 176.93(5) no
Fe1 Mo1 S2 Fe1 0.00(2) no
Fe1 Mo1 S2 Fe2 -116.07(5) no
S2 Mo1 Fe1 Cl1 -82.92(6) no
S2 Mo1 Fe1 Cl2 93.73(6) no
S2 Mo1 Fe1 S1 -176.93(5) no
S2 Mo1 Fe1 S2 0.00(4) no
Fe1 Mo1 S3 Fe2 57.54(5) no
S3 Mo1 Fe1 Cl1 -170.77(5) no
S3 Mo1 Fe1 Cl2 5.89(7) no
S3 Mo1 Fe1 S1 95.22(5) no
S3 Mo1 Fe1 S2 -87.84(5) no
O1 Mo1 Fe1 Cl1 5.6(2) no
O1 Mo1 Fe1 Cl2 -177.7(2) no
O1 Mo1 Fe1 S1 -88.4(2) no
O1 Mo1 Fe1 S2 88.5(2) no
Fe2 Mo1 S1 Fe1 -53.30(6) no
S1 Mo1 Fe2 Cl3 -4.26(8) no
S1 Mo1 Fe2 Cl4 175.40(6) no
S1 Mo1 Fe2 S2 86.35(6) no
S1 Mo1 Fe2 S3 -91.87(6) no
Fe2 Mo1 S2 Fe1 116.07(5) no
Fe2 Mo1 S2 Fe2 0.000(16) no
S2 Mo1 Fe2 Cl3 -90.61(6) no
S2 Mo1 Fe2 Cl4 89.05(6) no
S2 Mo1 Fe2 S2 -0.00(4) no
S2 Mo1 Fe2 S3 -178.23(5) no
Fe2 Mo1 S3 Fe2 -0.000(17) no
S3 Mo1 Fe2 Cl3 87.62(6) no
S3 Mo1 Fe2 Cl4 -92.73(5) no
S3 Mo1 Fe2 S2 178.23(5) no
S3 Mo1 Fe2 S3 0.00(4) no
O1 Mo1 Fe2 Cl3 177.2(2) no
O1 Mo1 Fe2 Cl4 -3.1(2) no
O1 Mo1 Fe2 S2 -92.2(2) no
O1 Mo1 Fe2 S3 89.6(2) no
S1 Mo1 S2 Fe1 -2.56(5) no
S1 Mo1 S2 Fe2 -118.63(5) no
S2 Mo1 S1 Fe1 2.56(5) no
S1 Mo1 S3 Fe2 115.80(5) no
S3 Mo1 S1 Fe1 -110.87(5) no
O1 Mo1 S1 Fe1 125.4(2) no
S2 Mo1 S3 Fe2 1.46(5) no
S3 Mo1 S2 Fe1 114.62(4) no
S3 Mo1 S2 Fe2 -1.45(5) no
O1 Mo1 S2 Fe1 -125.44(15) no
O1 Mo1 S2 Fe2 118.49(15) no
O1 Mo1 S3 Fe2 -119.54(19) no
Mo1 Fe1 S1 Mo1 0.000(12) no
Mo1 Fe1 S2 Mo1 -0.000(13) no
Mo1 Fe1 S2 Fe2 67.51(5) no
Cl1 Fe1 S1 Mo1 -115.05(6) no
Cl1 Fe1 S2 Mo1 120.97(5) no
Cl1 Fe1 S2 Fe2 -171.52(5) no
Cl2 Fe1 S1 Mo1 117.90(5) no
Cl2 Fe1 S2 Mo1 -116.16(6) no
Cl2 Fe1 S2 Fe2 -48.66(8) no
S1 Fe1 S2 Mo1 2.42(5) no
S1 Fe1 S2 Fe2 69.92(6) no
S2 Fe1 S1 Mo1 -2.46(5) no
Mo1 Fe2 S2 Mo1 -0.000(11) no
Mo1 Fe2 S2 Fe1 -67.50(5) no
Mo1 Fe2 S3 Mo1 -0.000(11) no
Cl3 Fe2 S2 Mo1 122.44(6) no
Cl3 Fe2 S2 Fe1 54.94(8) no
Cl3 Fe2 S3 Mo1 -123.52(6) no
Cl4 Fe2 S2 Mo1 -116.37(6) no
Cl4 Fe2 S2 Fe1 176.13(6) no
Cl4 Fe2 S3 Mo1 114.31(6) no
S2 Fe2 S3 Mo1 -1.44(5) no
S3 Fe2 S2 Mo1 1.43(5) no
S3 Fe2 S2 Fe1 -66.07(6) no
C1 P1 C7 C8 48.8(4) no
C1 P1 C7 C12 -134.0(3) no
C7 P1 C1 C2 45.7(4) no
C7 P1 C1 C6 -133.5(4) no
C1 P1 C13 C14 11.4(4) no
C1 P1 C13 C18 -167.8(3) no
C13 P1 C1 C2 -75.8(4) no
C13 P1 C1 C6 105.0(4) no
C1 P1 C19 C20 -112.5(3) no
C1 P1 C19 C24 68.8(3) no
C19 P1 C1 C2 166.0(3) no
C19 P1 C1 C6 -13.2(5) no
C7 P1 C13 C14 -108.3(3) no
C7 P1 C13 C18 72.5(3) no
C13 P1 C7 C8 170.4(3) no
C13 P1 C7 C12 -12.4(4) no
C7 P1 C19 C20 6.3(3) no
C7 P1 C19 C24 -172.4(2) no
C19 P1 C7 C8 -71.5(3) no
C19 P1 C7 C12 105.7(3) no
C13 P1 C19 C20 126.9(3) no
C13 P1 C19 C24 -51.9(3) no
C19 P1 C13 C14 131.6(3) no
C19 P1 C13 C18 -47.6(4) no
C25 P2 C31 C32 -33.6(5) no
C25 P2 C31 C36 153.0(4) no
C31 P2 C25 C26 72.2(5) no
C31 P2 C25 C30 -109.8(4) no
C25 P2 C37 C38 -72.0(4) no
C25 P2 C37 C42 108.1(4) no
C37 P2 C25 C26 -166.4(4) no
C37 P2 C25 C30 11.6(5) no
C25 P2 C43 C44 133.5(3) no
C25 P2 C43 C48 -46.3(4) no
C43 P2 C25 C26 -46.7(5) no
C43 P2 C25 C30 131.3(4) no
C31 P2 C37 C38 51.7(4) no
C31 P2 C37 C42 -128.2(3) no
C37 P2 C31 C32 -156.1(4) no
C37 P2 C31 C36 30.4(5) no
C31 P2 C43 C44 12.3(4) no
C31 P2 C43 C48 -167.5(3) no
C43 P2 C31 C32 83.3(5) no
C43 P2 C31 C36 -90.2(4) no
C37 P2 C43 C44 -107.0(3) no
C37 P2 C43 C48 73.2(3) no
C43 P2 C37 C38 171.4(3) no
C43 P2 C37 C42 -8.5(4) no
P1 C1 C2 C3 179.0(3) no
P1 C1 C6 C5 -179.6(4) no
C2 C1 C6 C5 1.2(8) no
C6 C1 C2 C3 -1.8(8) no
C1 C2 C3 C4 1.4(9) no
C2 C3 C4 C5 -0.4(10) no
C3 C4 C5 C6 -0.2(11) no
C4 C5 C6 C1 -0.2(10) no
P1 C7 C8 C9 176.6(3) no
P1 C7 C12 C11 -177.2(3) no
C8 C7 C12 C11 -0.1(7) no
C12 C7 C8 C9 -0.6(7) no
C7 C8 C9 C10 0.2(7) no
C8 C9 C10 C11 0.8(8) no
C9 C10 C11 C12 -1.5(8) no
C10 C11 C12 C7 1.1(8) no
P1 C13 C14 C15 -177.8(3) no
P1 C13 C18 C17 178.1(3) no
C14 C13 C18 C17 -1.1(7) no
C18 C13 C14 C15 1.4(7) no
C13 C14 C15 C16 -0.4(7) no
C14 C15 C16 C17 -1.0(8) no
C15 C16 C17 C18 1.3(8) no
C16 C17 C18 C13 -0.2(7) no
P1 C19 C20 C21 -179.4(3) no
P1 C19 C24 C23 -179.8(3) no
C20 C19 C24 C23 1.4(6) no
C24 C19 C20 C21 -0.7(6) no
C19 C20 C21 C22 -0.4(7) no
C20 C21 C22 C23 0.8(7) no
C21 C22 C23 C24 -0.1(7) no
C22 C23 C24 C19 -1.0(7) no
P2 C25 C26 C27 177.2(4) no
P2 C25 C30 C29 -176.4(4) no
C26 C25 C30 C29 1.5(10) no
C30 C25 C26 C27 -0.8(10) no
C25 C26 C27 C28 -0.2(11) no
C26 C27 C28 C29 0.3(13) no
C27 C28 C29 C30 0.4(14) no
C28 C29 C30 C25 -1.3(13) no
P2 C31 C32 C33 -171.5(4) no
P2 C31 C36 C35 171.8(4) no
C32 C31 C36 C35 -1.8(9) no
C36 C31 C32 C33 1.9(10) no
C31 C32 C33 C34 0.2(12) no
C32 C33 C34 C35 -2.6(13) no
C33 C34 C35 C36 2.7(12) no
C34 C35 C36 C31 -0.5(10) no
P2 C37 C38 C39 -179.8(3) no
P2 C37 C42 C41 178.7(3) no
C38 C37 C42 C41 -1.2(7) no
C42 C37 C38 C39 0.1(7) no
C37 C38 C39 C40 1.7(7) no
C38 C39 C40 C41 -2.5(8) no
C39 C40 C41 C42 1.4(8) no
C40 C41 C42 C37 0.5(8) no
P2 C43 C44 C45 178.2(3) no
P2 C43 C48 C47 -178.1(3) no
C44 C43 C48 C47 2.1(7) no
C48 C43 C44 C45 -2.0(7) no
C43 C44 C45 C46 0.7(7) no
C44 C45 C46 C47 0.6(7) no
C45 C46 C47 C48 -0.5(8) no
C46 C47 C48 C43 -0.8(8) no
